data_7037041
loop_
_publ_author_name
'Zhu, Yuan-Yuan'
'Liu, Chang-Wei'
'Yin, Ji'
'Meng, Zhao-Sha'
'Yang, Qian'
'Wang, Junhu'
'Liu, Tao'
'Gao, Song'

_publ_section_title
;
 Structural phase transition in a multi-induced mononuclear Fe(II)
 spin-crossover complex.
;
_journal_issue 48
_journal_name_full 'Dalton transactions (Cambridge, England : 2003)'
_journal_page_first 20906
_journal_page_last 20912
_journal_paper_doi 10.1039/c5dt03216d
_journal_volume 44
_journal_year 2015
_chemical_compound_source no
_chemical_formula_moiety 'C30 H38 Fe N6 O4, 2(Cl O4), C2 H3 N'
_chemical_formula_sum 'C32 H41 Cl2 Fe N7 O12'
_chemical_formula_weight 842.47
_chemical_name_common '1b(100 K)'
_chemical_name_systematic 1032885
_space_group_crystal_system orthorhombic
_space_group_IT_number 61
_space_group_name_Hall '-P 2ac 2ab'
_space_group_name_H-M_alt 'P b c a'
_symmetry_space_group_name_Hall '-P 2ac 2ab'
_symmetry_space_group_name_H-M 'P b c a'
_atom_sites_solution_hydrogens geom
_audit_creation_date 2015-09-28
_audit_creation_method
;
Olex2 1.2
(compiled 2015.01.26 svn.r3150 for OlexSys, GUI svn.r4998)
;
_audit_update_record
;
2015-10-26 deposited with the CCDC.
2015-10-30 downloaded from the CCDC.
;
_cell_angle_alpha 90
_cell_angle_beta 90
_cell_angle_gamma 90
_cell_formula_units_Z 8
_cell_length_a 16.9258(4)
_cell_length_b 19.0959(5)
_cell_length_c 22.9024(5)
_cell_measurement_reflns_used 10110
_cell_measurement_temperature 100.1(3)
_cell_measurement_theta_max 29.9710
_cell_measurement_theta_min 3.1480
_cell_volume 7402.4(3)
_computing_cell_refinement
;
CrysAlisPro, Agilent Technologies,
Version 1.171.36.32 (release 02-08-2013 CrysAlis171 .NET)
(compiled Aug  2 2013,16:46:58)
;
_computing_data_collection
;
CrysAlisPro, Agilent Technologies,
Version 1.171.36.32 (release 02-08-2013 CrysAlis171 .NET)
(compiled Aug  2 2013,16:46:58)
;
_computing_data_reduction
;
CrysAlisPro, Agilent Technologies,
Version 1.171.36.32 (release 02-08-2013 CrysAlis171 .NET)
(compiled Aug  2 2013,16:46:58)
;
_computing_molecular_graphics 'Olex2 (Dolomanov et al., 2009)'
_computing_publication_material 'Olex2 (Dolomanov et al., 2009)'
_computing_structure_refinement 'XL (Sheldrick, 2008)'
_diffrn_ambient_temperature 100.1(3)
_diffrn_detector_area_resol_mean 10.3914
_diffrn_measured_fraction_theta_full 0.997
_diffrn_measured_fraction_theta_max 0.998
_diffrn_measurement_details
;
  1 omega   45.00   71.00   1.0000   10.0000
omega____ theta____ kappa____ phi______ frames
    -       13.6191 -178.0000   90.0000 26

  2 omega    2.00   70.00   1.0000   10.0000
omega____ theta____ kappa____ phi______ frames
    -       13.6191   38.0000 -150.0000 68

  3 omega  -19.00    6.00   1.0000   10.0000
omega____ theta____ kappa____ phi______ frames
    -      -14.5566  -99.0000  -60.0000 25

  4 omega -105.00  -61.00   1.0000   10.0000
omega____ theta____ kappa____ phi______ frames
    -      -14.5566 -178.0000  -60.0000 44

  5 omega  -19.00    6.00   1.0000   10.0000
omega____ theta____ kappa____ phi______ frames
    -      -14.5566  -99.0000 -180.0000 25
;
_diffrn_measurement_device_type 'SuperNova, Dual, Cu at zero, Atlas'
_diffrn_measurement_method '\w scans'
_diffrn_orient_matrix_UB_11 -0.0147773000
_diffrn_orient_matrix_UB_12 0.0237233000
_diffrn_orient_matrix_UB_13 0.0211696000
_diffrn_orient_matrix_UB_21 -0.0269672000
_diffrn_orient_matrix_UB_22 0.0135881000
_diffrn_orient_matrix_UB_23 -0.0208328000
_diffrn_orient_matrix_UB_31 -0.0284776000
_diffrn_orient_matrix_UB_32 -0.0251615000
_diffrn_orient_matrix_UB_33 0.0087289000
_diffrn_radiation_monochromator mirror
_diffrn_radiation_type MoK\a
_diffrn_radiation_wavelength 0.71073
_diffrn_reflns_av_R_equivalents 0.0375
_diffrn_reflns_av_unetI/netI 0.0369
_diffrn_reflns_laue_measured_fraction_full 0.997
_diffrn_reflns_laue_measured_fraction_max 0.998
_diffrn_reflns_limit_h_max 19
_diffrn_reflns_limit_h_min -20
_diffrn_reflns_limit_k_max 23
_diffrn_reflns_limit_k_min -18
_diffrn_reflns_limit_l_max 28
_diffrn_reflns_limit_l_min -26
_diffrn_reflns_number 29396
_diffrn_reflns_point_group_measured_fraction_full 0.997
_diffrn_reflns_point_group_measured_fraction_max 0.998
_diffrn_reflns_theta_full 25.242
_diffrn_reflns_theta_max 26.022
_diffrn_reflns_theta_min 3.417
_diffrn_source 'SuperNova (Mo) X-ray Source'
_exptl_absorpt_coefficient_mu 0.623
_exptl_absorpt_correction_T_max 1.00000
_exptl_absorpt_correction_T_min 0.90491
_exptl_absorpt_correction_type multi-scan
_exptl_absorpt_process_details
;
CrysAlisPro, Agilent Technologies,
Version 1.171.36.32 (release 02-08-2013 CrysAlis171 .NET)
(compiled Aug  2 2013,16:46:58)
Empirical absorption correction using spherical harmonics,
 implemented in SCALE3 ABSPACK scaling algorithm.
;
_exptl_crystal_colour 'dark red'
_exptl_crystal_density_diffrn 1.512
_exptl_crystal_description block
_exptl_crystal_F_000 3504
_exptl_crystal_preparation 'Magnetic properties'
_exptl_crystal_recrystallization_method 'Re-crystallisation from solvent: acetonitrile/ether'
_exptl_crystal_size_max 0.34
_exptl_crystal_size_mid 0.23
_exptl_crystal_size_min 0.22
_refine_diff_density_max 0.659
_refine_diff_density_min -0.533
_refine_diff_density_rms 0.068
_refine_ls_extinction_method none
_refine_ls_goodness_of_fit_ref 1.042
_refine_ls_hydrogen_treatment constr
_refine_ls_matrix_type full
_refine_ls_number_parameters 496
_refine_ls_number_reflns 7279
_refine_ls_number_restraints 0
_refine_ls_restrained_S_all 1.042
_refine_ls_R_factor_all 0.0570
_refine_ls_R_factor_gt 0.0397
_refine_ls_shift/su_max 0.001
_refine_ls_shift/su_mean 0.000
_refine_ls_structure_factor_coef Fsqd
_refine_ls_weighting_details 'w=1/[\s^2^(Fo^2^)+(0.0358P)^2^+10.7559P] where P=(Fo^2^+2Fc^2^)/3'
_refine_ls_weighting_scheme calc
_refine_ls_wR_factor_gt 0.0909
_refine_ls_wR_factor_ref 0.1013
_reflns_Friedel_coverage 0.000
_reflns_number_gt 5730
_reflns_number_total 7279
_reflns_threshold_expression 'I > 2\s(I)'
_cod_data_source_file c5dt03216d2.cif
_cod_data_source_block 1032885
_cod_depositor_comments 'Adding full bibliography for 7037038--7037042.cif.'
_cod_database_code 7037041
_chemical_oxdiff_formula 'C H O N Cl Fe'
_shelx_space_group_comment
;
The symmetry employed for this shelxl refinement is uniquely defined
by the following loop, which should always be used as a source of
symmetry information in preference to the above space-group names.
They are only intended as comments.
;
_shelx_estimated_absorpt_t_max 1.00000
_shelx_estimated_absorpt_t_min 0.90491
_reflns_odcompleteness_completeness 99.71
_reflns_odcompleteness_iscentric 1
_reflns_odcompleteness_theta 27.42
_olex2_refinement_description
;
1. Fixed Uiso
 At 1.2 times of:
  All C(H) groups, All C(H,H) groups
 At 1.5 times of:
  All C(H,H,H) groups
2.a Secondary CH2 refined with riding coordinates:
 C4(H4A,H4B), C12(H12A,H12B), C19(H19A,H19B), C27(H27A,H27B)
2.b Aromatic/amide H refined with riding coordinates:
 C7(H7), C8(H8), C9(H9), C22(H22), C23(H23), C24(H24)
2.c Idealised Me refined as rotating group:
 C2(H2A,H2B,H2C), C3(H3A,H3B,H3C), C14(H14A,H14B,H14C), C15(H15A,H15B,H15C),
 C17(H17A,H17B,H17C), C18(H18A,H18B,H18C), C29(H29A,H29B,H29C), C30(H30A,H30B,
 H30C), C31(H31A,H31B,H31C)
;
_shelx_shelxl_version_number 2014/7
_olex2_submission_special_instructions 'No special instructions were received'

loop_
_space_group_symop_operation_xyz
'x, y, z'
'-x+1/2, -y, z+1/2'
'-x, y+1/2, -z+1/2'
'x+1/2, -y+1/2, -z'
'-x, -y, -z'
'x-1/2, y, -z-1/2'
'x, -y-1/2, z-1/2'
'-x-1/2, y-1/2, z'

loop_
_atom_site_label
_atom_site_type_symbol
_atom_site_fract_x
_atom_site_fract_y
_atom_site_fract_z
_atom_site_U_iso_or_equiv
_atom_site_adp_type
_atom_site_occupancy
_atom_site_site_symmetry_order
_atom_site_calc_flag
_atom_site_refinement_flags_posn
Fe1 Fe 0.22457(2) 0.21525(2) 0.61605(2) 0.01418(10) Uani 1 1 d .
Cl1 Cl 0.46479(4) 0.44018(3) 0.33599(3) 0.02311(15) Uani 1 1 d .
Cl2 Cl 0.36543(3) 0.01819(3) 0.38723(3) 0.02021(14) Uani 1 1 d .
C1 C 0.24498(15) 0.29496(13) 0.47656(10) 0.0171(5) Uani 1 1 d .
C2 C 0.15961(15) 0.31676(17) 0.46509(12) 0.0300(7) Uani 1 1 d .
H2A H 0.1238 0.2810 0.4807 0.045 Uiso 1 1 calc GR
H2B H 0.1511 0.3216 0.4229 0.045 Uiso 1 1 calc GR
H2C H 0.1491 0.3617 0.4843 0.045 Uiso 1 1 calc GR
C3 C 0.26544(18) 0.22668(14) 0.44630(11) 0.0262(6) Uani 1 1 d .
H3A H 0.3173 0.2104 0.4597 0.039 Uiso 1 1 calc GR
H3B H 0.2669 0.2341 0.4040 0.039 Uiso 1 1 calc GR
H3C H 0.2254 0.1914 0.4556 0.039 Uiso 1 1 calc GR
C4 C 0.30380(15) 0.35365(14) 0.46060(10) 0.0202(5) Uani 1 1 d .
H4A H 0.3479 0.3350 0.4369 0.024 Uiso 1 1 calc R
H4B H 0.2771 0.3913 0.4383 0.024 Uiso 1 1 calc R
C5 C 0.30317(14) 0.33671(12) 0.55716(10) 0.0162(5) Uani 1 1 d .
C6 C 0.32564(14) 0.34676(13) 0.61867(10) 0.0154(5) Uani 1 1 d .
C7 C 0.37104(14) 0.40080(13) 0.64100(11) 0.0182(5) Uani 1 1 d .
H7 H 0.3921 0.4361 0.6162 0.022 Uiso 1 1 calc R
C8 C 0.38483(15) 0.40176(13) 0.70092(11) 0.0197(5) Uani 1 1 d .
H8 H 0.4146 0.4387 0.7178 0.024 Uiso 1 1 calc R
C9 C 0.35503(14) 0.34879(13) 0.73578(10) 0.0176(5) Uani 1 1 d .
H9 H 0.3645 0.3485 0.7767 0.021 Uiso 1 1 calc R
C10 C 0.31092(14) 0.29602(13) 0.70958(10) 0.0153(5) Uani 1 1 d .
C11 C 0.27675(14) 0.23369(13) 0.73781(10) 0.0156(5) Uani 1 1 d .
C12 C 0.26232(16) 0.15076(13) 0.80478(11) 0.0230(6) Uani 1 1 d .
H12A H 0.2322 0.1481 0.8418 0.028 Uiso 1 1 calc R
H12B H 0.3068 0.1172 0.8065 0.028 Uiso 1 1 calc R
C13 C 0.20865(15) 0.13501(13) 0.75233(10) 0.0185(5) Uani 1 1 d .
C14 C 0.22104(18) 0.06187(14) 0.72783(12) 0.0279(6) Uani 1 1 d .
H14A H 0.1902 0.0565 0.6919 0.042 Uiso 1 1 calc GR
H14B H 0.2037 0.0271 0.7566 0.042 Uiso 1 1 calc GR
H14C H 0.2772 0.0549 0.7192 0.042 Uiso 1 1 calc GR
C15 C 0.12210(16) 0.14753(15) 0.76700(12) 0.0280(6) Uani 1 1 d .
H15A H 0.1164 0.1931 0.7862 0.042 Uiso 1 1 calc GR
H15B H 0.1034 0.1105 0.7932 0.042 Uiso 1 1 calc GR
H15C H 0.0908 0.1471 0.7310 0.042 Uiso 1 1 calc GR
C16 C 0.39696(14) 0.11766(14) 0.59081(11) 0.0212(5) Uani 1 1 d .
C17 C 0.4180(2) 0.1005(3) 0.65346(14) 0.0735(16) Uani 1 1 d .
H17A H 0.4724 0.0831 0.6552 0.110 Uiso 1 1 calc GR
H17B H 0.3819 0.0644 0.6682 0.110 Uiso 1 1 calc GR
H17C H 0.4131 0.1427 0.6775 0.110 Uiso 1 1 calc GR
C18 C 0.4458(2) 0.17675(19) 0.5676(2) 0.0703(14) Uani 1 1 d .
H18A H 0.4301 0.1870 0.5274 0.105 Uiso 1 1 calc GR
H18B H 0.5018 0.1636 0.5685 0.105 Uiso 1 1 calc GR
H18C H 0.4377 0.2184 0.5919 0.105 Uiso 1 1 calc GR
C19 C 0.40397(18) 0.05339(18) 0.55144(16) 0.0436(8) Uani 1 1 d .
H19A H 0.4323 0.0652 0.5149 0.052 Uiso 1 1 calc R
H19B H 0.4328 0.0153 0.5716 0.052 Uiso 1 1 calc R
C20 C 0.27855(14) 0.08637(13) 0.55698(10) 0.0167(5) Uani 1 1 d .
C21 C 0.19448(14) 0.08909(13) 0.54034(10) 0.0169(5) Uani 1 1 d .
C22 C 0.15655(15) 0.04735(13) 0.49946(11) 0.0200(5) Uani 1 1 d .
H22 H 0.1834 0.0097 0.4810 0.024 Uiso 1 1 calc R
C23 C 0.07831(16) 0.06218(14) 0.48622(11) 0.0224(6) Uani 1 1 d .
H23 H 0.0509 0.0345 0.4583 0.027 Uiso 1 1 calc R
C24 C 0.04009(15) 0.11747(14) 0.51376(11) 0.0220(6) Uani 1 1 d .
H24 H -0.0136 0.1279 0.5055 0.026 Uiso 1 1 calc R
C25 C 0.08250(14) 0.15681(13) 0.55353(10) 0.0183(5) Uani 1 1 d .
C26 C 0.05473(14) 0.21837(14) 0.58615(10) 0.0200(5) Uani 1 1 d .
C27 C -0.03234(17) 0.29060(17) 0.62545(13) 0.0355(7) Uani 1 1 d .
H27A H -0.0601 0.2698 0.6593 0.043 Uiso 1 1 calc R
H27B H -0.0634 0.3309 0.6109 0.043 Uiso 1 1 calc R
C28 C 0.05272(15) 0.31337(14) 0.64227(11) 0.0233(6) Uani 1 1 d .
C29 C 0.0772(2) 0.37922(17) 0.61179(16) 0.0476(9) Uani 1 1 d .
H29A H 0.1324 0.3897 0.6212 0.071 Uiso 1 1 calc GR
H29B H 0.0436 0.4180 0.6247 0.071 Uiso 1 1 calc GR
H29C H 0.0717 0.3730 0.5695 0.071 Uiso 1 1 calc GR
C30 C 0.06060(19) 0.31926(18) 0.70789(12) 0.0395(8) Uani 1 1 d .
H30A H 0.0416 0.2760 0.7262 0.059 Uiso 1 1 calc GR
H30B H 0.0291 0.3589 0.7218 0.059 Uiso 1 1 calc GR
H30C H 0.1162 0.3266 0.7181 0.059 Uiso 1 1 calc GR
C31 C 0.17278(18) 0.39576(16) 0.83378(13) 0.0347(7) Uani 1 1 d .
H31A H 0.1876 0.4282 0.8651 0.052 Uiso 1 1 calc GR
H31B H 0.1584 0.4224 0.7988 0.052 Uiso 1 1 calc GR
H31C H 0.2175 0.3650 0.8249 0.052 Uiso 1 1 calc GR
C32 C 0.10572(19) 0.35378(17) 0.85245(12) 0.0332(7) Uani 1 1 d .
N1 N 0.25672(12) 0.28740(10) 0.54135(8) 0.0154(4) Uani 1 1 d .
N2 N 0.29581(11) 0.29576(10) 0.65220(8) 0.0151(4) Uani 1 1 d .
N3 N 0.23500(12) 0.18970(11) 0.70945(8) 0.0164(4) Uani 1 1 d .
N4 N 0.31093(11) 0.13561(10) 0.58627(8) 0.0161(4) Uani 1 1 d .
N5 N 0.15815(12) 0.14285(10) 0.56613(8) 0.0155(4) Uani 1 1 d .
N6 N 0.10046(12) 0.25349(11) 0.61952(8) 0.0187(4) Uani 1 1 d .
N7 N 0.05335(19) 0.32143(17) 0.86778(13) 0.0516(8) Uani 1 1 d .
O1 O 0.33279(10) 0.38023(9) 0.51709(7) 0.0193(4) Uani 1 1 d .
O2 O 0.29122(10) 0.22249(9) 0.79447(7) 0.0202(4) Uani 1 1 d .
O3 O 0.32203(11) 0.03240(9) 0.53900(8) 0.0264(4) Uani 1 1 d .
O4 O -0.02051(10) 0.23869(11) 0.57941(8) 0.0288(4) Uani 1 1 d .
O5 O 0.45909(13) 0.36722(11) 0.32141(12) 0.0487(6) Uani 1 1 d .
O6 O 0.45000(12) 0.48235(12) 0.28559(8) 0.0364(5) Uani 1 1 d .
O7 O 0.54287(12) 0.45480(11) 0.35740(9) 0.0370(5) Uani 1 1 d .
O8 O 0.40772(12) 0.45611(11) 0.38060(8) 0.0337(5) Uani 1 1 d .
O9 O 0.29715(11) -0.02537(10) 0.37818(9) 0.0324(5) Uani 1 1 d .
O10 O 0.40133(13) 0.03436(11) 0.33200(8) 0.0357(5) Uani 1 1 d .
O11 O 0.34138(12) 0.08257(9) 0.41506(9) 0.0322(5) Uani 1 1 d .
O12 O 0.42115(11) -0.01793(10) 0.42345(8) 0.0311(5) Uani 1 1 d .

loop_
_atom_site_aniso_label
_atom_site_aniso_U_11
_atom_site_aniso_U_22
_atom_site_aniso_U_33
_atom_site_aniso_U_23
_atom_site_aniso_U_13
_atom_site_aniso_U_12
Fe1 0.01291(17) 0.01593(18) 0.01371(17) -0.00128(14) -0.00056(13) -0.00114(14)
Cl1 0.0196(3) 0.0207(3) 0.0291(3) -0.0028(3) 0.0031(3) -0.0034(3)
Cl2 0.0180(3) 0.0181(3) 0.0245(3) 0.0016(3) -0.0021(2) -0.0012(2)
C1 0.0180(12) 0.0202(13) 0.0131(11) 0.0028(10) -0.0004(10) -0.0030(10)
C2 0.0184(13) 0.0486(18) 0.0229(13) 0.0111(14) -0.0024(11) -0.0017(13)
C3 0.0400(17) 0.0228(14) 0.0156(12) -0.0012(11) 0.0013(11) -0.0064(12)
C4 0.0244(13) 0.0231(13) 0.0132(11) 0.0001(11) -0.0016(10) -0.0036(11)
C5 0.0172(12) 0.0151(12) 0.0164(11) 0.0005(10) 0.0006(10) 0.0019(10)
C6 0.0124(11) 0.0174(12) 0.0164(11) -0.0005(10) -0.0001(9) 0.0006(10)
C7 0.0170(12) 0.0172(12) 0.0204(12) 0.0015(11) 0.0004(10) -0.0006(10)
C8 0.0183(12) 0.0181(12) 0.0228(12) -0.0041(11) -0.0028(10) -0.0022(10)
C9 0.0163(12) 0.0197(12) 0.0168(11) -0.0017(10) -0.0027(10) 0.0013(10)
C10 0.0115(11) 0.0182(12) 0.0162(11) -0.0013(10) -0.0012(9) 0.0043(10)
C11 0.0129(11) 0.0193(12) 0.0146(11) -0.0008(10) 0.0002(9) 0.0027(10)
C12 0.0288(14) 0.0183(13) 0.0218(12) 0.0064(11) -0.0060(11) -0.0048(11)
C13 0.0214(13) 0.0175(12) 0.0166(11) 0.0022(11) 0.0017(10) -0.0025(10)
C14 0.0356(16) 0.0216(14) 0.0265(14) -0.0008(12) 0.0060(12) -0.0029(12)
C15 0.0205(13) 0.0319(15) 0.0315(14) 0.0089(13) 0.0024(11) -0.0032(12)
C16 0.0124(12) 0.0293(14) 0.0218(12) -0.0010(12) -0.0006(10) 0.0033(11)
C17 0.0318(19) 0.164(5) 0.0247(16) -0.010(2) -0.0068(14) 0.048(3)
C18 0.0210(17) 0.043(2) 0.147(4) 0.028(3) 0.026(2) 0.0008(15)
C19 0.0234(15) 0.0440(19) 0.063(2) -0.0178(18) -0.0115(15) 0.0107(14)
C20 0.0182(12) 0.0164(12) 0.0157(11) 0.0035(10) 0.0022(10) 0.0013(10)
C21 0.0183(12) 0.0166(12) 0.0159(11) 0.0039(10) 0.0024(10) -0.0021(10)
C22 0.0248(13) 0.0157(12) 0.0196(12) -0.0009(11) 0.0025(11) -0.0037(11)
C23 0.0247(14) 0.0233(13) 0.0192(12) -0.0027(11) -0.0021(11) -0.0102(11)
C24 0.0165(12) 0.0299(14) 0.0197(12) 0.0009(12) -0.0011(10) -0.0024(11)
C25 0.0153(12) 0.0244(13) 0.0153(11) 0.0012(11) 0.0012(10) -0.0033(11)
C26 0.0123(11) 0.0294(14) 0.0184(12) 0.0018(12) 0.0005(10) 0.0028(11)
C27 0.0257(15) 0.0419(18) 0.0391(16) -0.0190(15) -0.0048(13) 0.0099(14)
C28 0.0210(13) 0.0248(14) 0.0241(13) -0.0067(12) 0.0007(11) 0.0095(11)
C29 0.044(2) 0.0305(17) 0.068(2) -0.0009(17) 0.0206(18) 0.0080(15)
C30 0.0353(17) 0.055(2) 0.0284(15) -0.0173(15) -0.0046(13) 0.0207(16)
C31 0.0332(16) 0.0329(16) 0.0380(16) -0.0061(14) -0.0059(13) 0.0038(14)
C32 0.0373(18) 0.0341(17) 0.0281(15) -0.0046(14) -0.0101(13) 0.0084(15)
N1 0.0157(10) 0.0165(10) 0.0139(9) 0.0004(9) -0.0014(8) -0.0001(8)
N2 0.0137(10) 0.0170(10) 0.0147(9) -0.0009(9) 0.0003(8) 0.0003(8)
N3 0.0162(10) 0.0172(10) 0.0159(10) 0.0009(9) 0.0007(8) -0.0010(9)
N4 0.0127(10) 0.0193(11) 0.0163(10) 0.0022(9) 0.0014(8) 0.0012(8)
N5 0.0148(10) 0.0165(10) 0.0152(9) 0.0017(9) 0.0012(8) -0.0013(8)
N6 0.0165(10) 0.0221(11) 0.0175(10) -0.0028(9) -0.0002(8) 0.0027(9)
N7 0.0522(19) 0.0535(19) 0.0491(17) 0.0051(16) -0.0072(15) -0.0114(16)
O1 0.0219(9) 0.0206(9) 0.0154(8) 0.0019(7) -0.0017(7) -0.0061(8)
O2 0.0249(9) 0.0208(9) 0.0150(8) 0.0029(7) -0.0040(7) -0.0049(8)
O3 0.0210(9) 0.0206(9) 0.0375(10) -0.0078(9) -0.0031(8) 0.0058(8)
O4 0.0151(9) 0.0427(12) 0.0286(10) -0.0140(9) -0.0057(8) 0.0091(9)
O5 0.0377(13) 0.0220(11) 0.0863(18) -0.0190(12) 0.0217(12) -0.0072(10)
O6 0.0364(12) 0.0492(13) 0.0236(10) 0.0036(10) -0.0026(9) 0.0016(10)
O7 0.0255(11) 0.0368(12) 0.0486(12) 0.0152(10) -0.0104(9) -0.0109(9)
O8 0.0365(12) 0.0327(11) 0.0319(10) -0.0035(9) 0.0138(9) -0.0033(10)
O9 0.0248(10) 0.0267(10) 0.0458(12) 0.0013(10) -0.0058(9) -0.0095(9)
O10 0.0409(12) 0.0405(12) 0.0257(10) 0.0055(9) 0.0045(9) -0.0087(10)
O11 0.0346(11) 0.0188(9) 0.0432(12) -0.0048(9) -0.0013(9) 0.0031(9)
O12 0.0256(10) 0.0345(11) 0.0332(10) 0.0044(9) -0.0056(8) 0.0093(9)

loop_
_atom_type_symbol
_atom_type_description
_atom_type_scat_dispersion_real
_atom_type_scat_dispersion_imag
_atom_type_scat_source
C C 0.0033 0.0016 'International Tables Vol C Tables 4.2.6.8 and 6.1.1.4'
H H 0.0000 0.0000 'International Tables Vol C Tables 4.2.6.8 and 6.1.1.4'
N N 0.0061 0.0033 'International Tables Vol C Tables 4.2.6.8 and 6.1.1.4'
O O 0.0106 0.0060 'International Tables Vol C Tables 4.2.6.8 and 6.1.1.4'
Cl Cl 0.1484 0.1585 'International Tables Vol C Tables 4.2.6.8 and 6.1.1.4'
Fe Fe 0.3463 0.8444 'International Tables Vol C Tables 4.2.6.8 and 6.1.1.4'

loop_
_geom_angle_atom_site_label_1
_geom_angle_atom_site_label_2
_geom_angle_atom_site_label_3
_geom_angle
N2 Fe1 N1 73.57(7)
N2 Fe1 N3 74.68(7)
N2 Fe1 N4 104.02(8)
N2 Fe1 N6 106.54(8)
N3 Fe1 N1 148.25(7)
N3 Fe1 N4 95.39(7)
N3 Fe1 N6 96.53(7)
N4 Fe1 N1 91.52(7)
N4 Fe1 N6 149.15(8)
N5 Fe1 N1 96.73(7)
N5 Fe1 N2 170.24(7)
N5 Fe1 N3 115.00(7)
N5 Fe1 N4 74.69(7)
N5 Fe1 N6 74.48(8)
N6 Fe1 N1 93.11(7)
O5 Cl1 O7 109.25(14)
O5 Cl1 O8 108.98(13)
O6 Cl1 O5 110.31(15)
O6 Cl1 O7 109.09(12)
O6 Cl1 O8 109.68(13)
O7 Cl1 O8 109.52(13)
O9 Cl2 O11 109.23(12)
O10 Cl2 O9 109.70(12)
O10 Cl2 O11 108.96(12)
O12 Cl2 O9 109.49(12)
O12 Cl2 O10 109.56(12)
O12 Cl2 O11 109.88(12)
C2 C1 C4 111.8(2)
C3 C1 C2 111.8(2)
C3 C1 C4 111.6(2)
N1 C1 C2 108.73(19)
N1 C1 C3 109.8(2)
N1 C1 C4 102.60(18)
O1 C4 C1 104.90(18)
N1 C5 C6 121.7(2)
N1 C5 O1 119.6(2)
O1 C5 C6 118.7(2)
C7 C6 C5 126.5(2)
N2 C6 C5 110.9(2)
N2 C6 C7 122.7(2)
C6 C7 C8 117.8(2)
C9 C8 C7 119.9(2)
C8 C9 C10 118.5(2)
C9 C10 C11 127.4(2)
N2 C10 C9 121.9(2)
N2 C10 C11 110.7(2)
N3 C11 C10 121.8(2)
N3 C11 O2 119.3(2)
O2 C11 C10 118.9(2)
O2 C12 C13 104.65(19)
C14 C13 C12 112.8(2)
C14 C13 C15 111.0(2)
C15 C13 C12 111.5(2)
N3 C13 C12 101.52(19)
N3 C13 C14 110.9(2)
N3 C13 C15 108.7(2)
C17 C16 C19 111.5(3)
C18 C16 C17 111.7(3)
C18 C16 C19 110.7(3)
C18 C16 N4 109.9(2)
N4 C16 C17 110.1(2)
N4 C16 C19 102.6(2)
O3 C19 C16 105.1(2)
N4 C20 C21 121.6(2)
N4 C20 O3 119.6(2)
O3 C20 C21 118.7(2)
C22 C21 C20 126.9(2)
N5 C21 C20 111.0(2)
N5 C21 C22 121.8(2)
C21 C22 C23 118.2(2)
C22 C23 C24 120.0(2)
C25 C24 C23 118.1(2)
C24 C25 C26 127.1(2)
N5 C25 C24 122.0(2)
N5 C25 C26 110.8(2)
N6 C26 C25 122.0(2)
N6 C26 O4 119.5(2)
O4 C26 C25 118.5(2)
O4 C27 C28 104.0(2)
C29 C28 C27 112.1(3)
C29 C28 C30 112.1(3)
C30 C28 C27 110.4(2)
N6 C28 C27 101.6(2)
N6 C28 C29 109.3(2)
N6 C28 C30 110.8(2)
N7 C32 C31 179.1(3)
C1 N1 Fe1 140.58(15)
C5 N1 Fe1 112.46(15)
C5 N1 C1 106.85(19)
C6 N2 Fe1 121.16(16)
C6 N2 C10 119.2(2)
C10 N2 Fe1 119.62(16)
C11 N3 Fe1 113.16(16)
C11 N3 C13 106.83(19)
C13 N3 Fe1 140.01(15)
C16 N4 Fe1 140.88(16)
C20 N4 Fe1 112.54(16)
C20 N4 C16 106.5(2)
C21 N5 Fe1 119.78(16)
C21 N5 C25 119.9(2)
C25 N5 Fe1 119.60(16)
C26 N6 Fe1 112.22(16)
C26 N6 C28 106.4(2)
C28 N6 Fe1 140.73(16)
C5 O1 C4 105.30(18)
C11 O2 C12 104.09(18)
C20 O3 C19 104.5(2)
C26 O4 C27 104.1(2)

loop_
_geom_bond_atom_site_label_1
_geom_bond_atom_site_label_2
_geom_bond_distance
Fe1 N1 2.2630(19)
Fe1 N2 2.122(2)
Fe1 N3 2.2012(19)
Fe1 N4 2.217(2)
Fe1 N5 2.117(2)
Fe1 N6 2.225(2)
Cl1 O5 1.436(2)
Cl1 O6 1.430(2)
Cl1 O7 1.437(2)
Cl1 O8 1.4384(19)
Cl2 O9 1.4389(19)
Cl2 O10 1.4367(19)
Cl2 O11 1.4435(19)
Cl2 O12 1.4330(19)
C1 C2 1.527(4)
C1 C3 1.517(3)
C1 C4 1.543(3)
C1 N1 1.504(3)
C4 O1 1.474(3)
C5 C6 1.472(3)
C5 N1 1.279(3)
C5 O1 1.336(3)
C6 C7 1.384(3)
C6 N2 1.339(3)
C7 C8 1.392(3)
C8 C9 1.384(4)
C9 C10 1.390(3)
C10 C11 1.473(3)
C10 N2 1.339(3)
C11 N3 1.276(3)
C11 O2 1.338(3)
C12 C13 1.536(3)
C12 O2 1.474(3)
C13 C14 1.520(3)
C13 C15 1.522(4)
C13 N3 1.501(3)
C16 C17 1.514(4)
C16 C18 1.497(4)
C16 C19 1.527(4)
C16 N4 1.500(3)
C19 O3 1.471(3)
C20 C21 1.474(3)
C20 N4 1.279(3)
C20 O3 1.332(3)
C21 C22 1.387(3)
C21 N5 1.334(3)
C22 C23 1.388(4)
C23 C24 1.390(4)
C24 C25 1.382(4)
C25 C26 1.470(4)
C25 N5 1.339(3)
C26 N6 1.278(3)
C26 O4 1.340(3)
C27 C28 1.552(4)
C27 O4 1.461(3)
C28 C29 1.497(4)
C28 C30 1.513(4)
C28 N6 1.494(3)
C31 C32 1.454(5)
C32 N7 1.136(4)
